data_7211806
loop_
_publ_author_name
'Qiu, Yongcai'
'Liu, Zhihui'
'Mou, Jixia'
'Deng, Hong'
'Zeller, Matthias'

_publ_section_title
;
 Rationally designed and controlled syntheses of different series of
 4d--4f heterometallic coordination frameworks based on lanthanide
 carboxylate and Ag(IN)2 substructures
;
_journal_issue 1
_journal_name_full CrystEngComm
_journal_page_first 277
_journal_paper_doi 10.1039/b915025k
_journal_volume 12
_journal_year 2010
_chemical_formula_moiety 'C14 H13 Ag N2 O7 Tb, Cl O4'
_chemical_formula_sum 'C14 H13 Ag Cl N2 O11 Tb'
_chemical_formula_weight 687.50
_chemical_name_systematic
;
?
;
_space_group_IT_number 14
_symmetry_cell_setting monoclinic
_symmetry_space_group_name_Hall '-P 2ybc'
_symmetry_space_group_name_H-M 'P 1 21/c 1'
_atom_sites_solution_hydrogens geom
_atom_sites_solution_primary direct
_atom_sites_solution_secondary difmap
_audit_creation_method SHELXL-97
_cell_angle_alpha 90.00
_cell_angle_beta 92.0690(10)
_cell_angle_gamma 90.00
_cell_formula_units_Z 4
_cell_length_a 16.2107(4)
_cell_length_b 14.9781(4)
_cell_length_c 7.9573(2)
_cell_measurement_reflns_used 4200
_cell_measurement_temperature 296(2)
_cell_measurement_theta_max 28.00
_cell_measurement_theta_min 1.36
_cell_volume 1930.82(9)
_computing_cell_refinement 'Apex2 v2.1-4'
_computing_data_collection 'Apex2 v2.1-4 (Bruker, 2007)'
_computing_data_reduction 'Apex2 v2.1-4'
_computing_molecular_graphics 'SHELXTL 6.14'
_computing_publication_material 'SHELXTL 6.14'
_computing_structure_refinement 'SHELXTL 6.14'
_computing_structure_solution 'SHELXTL 6.14 (Bruker, 2000-2003)'
_diffrn_ambient_temperature 296(2)
_diffrn_measured_fraction_theta_full 0.976
_diffrn_measured_fraction_theta_max 0.976
_diffrn_measurement_device_type 'Bruker AXS SMART APEX CCD diffractometer'
_diffrn_measurement_method '\w scans'
_diffrn_radiation_monochromator graphite
_diffrn_radiation_source 'fine-focus sealed tube'
_diffrn_radiation_type MoK\a
_diffrn_radiation_wavelength 0.71073
_diffrn_reflns_av_R_equivalents 0.0251
_diffrn_reflns_av_sigmaI/netI 0.0192
_diffrn_reflns_limit_h_max 21
_diffrn_reflns_limit_h_min -21
_diffrn_reflns_limit_k_max 18
_diffrn_reflns_limit_k_min -18
_diffrn_reflns_limit_l_max 10
_diffrn_reflns_limit_l_min -10
_diffrn_reflns_number 20860
_diffrn_reflns_theta_full 27.50
_diffrn_reflns_theta_max 27.50
_diffrn_reflns_theta_min 1.85
_diffrn_standards_number 0
_exptl_absorpt_coefficient_mu 4.848
_exptl_absorpt_correction_T_max 0.551
_exptl_absorpt_correction_T_min 0.418
_exptl_absorpt_correction_type multi-scan
_exptl_absorpt_process_details 'Apex2 v2.1-4 (Bruker, 2007)'
_exptl_crystal_colour colorless
_exptl_crystal_density_diffrn 2.365
_exptl_crystal_density_method 'not measured'
_exptl_crystal_description block
_exptl_crystal_F_000 1312
_exptl_crystal_size_max 0.19
_exptl_crystal_size_mid 0.16
_exptl_crystal_size_min 0.12
_refine_diff_density_max 0.566
_refine_diff_density_min -0.753
_refine_diff_density_rms 0.101
_refine_ls_extinction_method none
_refine_ls_goodness_of_fit_ref 1.012
_refine_ls_hydrogen_treatment mixed
_refine_ls_matrix_type full
_refine_ls_number_parameters 315
_refine_ls_number_reflns 4328
_refine_ls_number_restraints 53
_refine_ls_restrained_S_all 1.037
_refine_ls_R_factor_all 0.0215
_refine_ls_R_factor_gt 0.0189
_refine_ls_shift/su_max 0.003
_refine_ls_shift/su_mean 0.000
_refine_ls_structure_factor_coef Fsqd
_refine_ls_weighting_details 'calc w=1/[\s^2^(Fo^2^)+(0.0277P)^2^+1.5443P] where P=(Fo^2^+2Fc^2^)/3'
_refine_ls_weighting_scheme calc
_refine_ls_wR_factor_gt 0.0475
_refine_ls_wR_factor_ref 0.0490
_reflns_number_gt 3980
_reflns_number_total 4328
_reflns_threshold_expression I>2\s(I)
_cod_data_source_file b915025k.txt
_cod_data_source_block 1a
_cod_original_sg_symbol_H-M 'P 21/c'
_cod_database_code 7211806

loop_
_symmetry_equiv_pos_as_xyz
'x, y, z'
'-x, y+1/2, -z+1/2'
'-x, -y, -z'
'x, -y-1/2, z-1/2'

loop_
_atom_site_label
_atom_site_type_symbol
_atom_site_fract_x
_atom_site_fract_y
_atom_site_fract_z
_atom_site_U_iso_or_equiv
_atom_site_adp_type
_atom_site_occupancy
_atom_site_symmetry_multiplicity
_atom_site_calc_flag
_atom_site_refinement_flags
_atom_site_disorder_assembly
_atom_site_disorder_group
Ag1 Ag 0.027245(16) 0.26053(2) 0.39942(4) 0.05886(10) Uani 1 1 d . . .
Tb1 Tb 0.453837(7) 0.616361(8) 0.048911(14) 0.01817(5) Uani 1 1 d . . .
C1 C -0.1324(2) 0.3286(2) 0.5406(4) 0.0430(8) Uani 1 1 d . . .
H1 H -0.1059 0.3827 0.5232 0.052 Uiso 1 1 calc R . .
C2 C -0.21015(18) 0.3292(2) 0.6066(4) 0.0344(7) Uani 1 1 d . . .
H2 H -0.2350 0.3829 0.6346 0.041 Uiso 1 1 calc R . .
C3 C -0.25063(15) 0.24911(18) 0.6306(3) 0.0229(5) Uani 1 1 d . . .
C4 C -0.21139(16) 0.1711(2) 0.5886(4) 0.0308(6) Uani 1 1 d . . .
H4 H -0.2371 0.1163 0.6030 0.037 Uiso 1 1 calc R . .
C5 C -0.13298(17) 0.1752(2) 0.5245(4) 0.0365(7) Uani 1 1 d . . .
H5 H -0.1066 0.1223 0.4970 0.044 Uiso 1 1 calc R . .
C6 C -0.33574(15) 0.24908(17) 0.7001(3) 0.0208(5) Uani 1 1 d . . .
C7 C 0.2114(2) 0.2529(2) 0.2939(5) 0.0449(8) Uani 1 1 d . . .
H7 H 0.2089 0.1930 0.3244 0.054 Uiso 1 1 calc R . .
C8 C 0.28536(18) 0.2873(2) 0.2422(4) 0.0388(7) Uani 1 1 d . . .
H8 H 0.3317 0.2509 0.2378 0.047 Uiso 1 1 calc R . .
C9 C 0.28995(17) 0.37570(18) 0.1974(4) 0.0277(6) Uani 1 1 d . . .
C10 C 0.21958(18) 0.4270(2) 0.2041(4) 0.0376(7) Uani 1 1 d . . .
H10 H 0.2207 0.4870 0.1743 0.045 Uiso 1 1 calc R . .
C11 C 0.1474(2) 0.3885(2) 0.2554(5) 0.0479(9) Uani 1 1 d . . .
H11 H 0.1000 0.4235 0.2581 0.058 Uiso 1 1 calc R . .
C12 C 0.36818(17) 0.4185(2) 0.1410(4) 0.0302(6) Uani 1 1 d . . .
C13 C 0.57030(17) 0.54235(19) 0.2877(3) 0.0271(6) Uani 1 1 d . . .
C14 C 0.6365(2) 0.5070(3) 0.4051(5) 0.0605(11) Uani 1 1 d . . .
H14A H 0.6798 0.5505 0.4181 0.091 Uiso 1 1 calc R . .
H14B H 0.6585 0.4529 0.3601 0.091 Uiso 1 1 calc R . .
H14C H 0.6138 0.4951 0.5126 0.091 Uiso 1 1 calc R . .
N1 N -0.09393(15) 0.25295(19) 0.5010(3) 0.0382(6) Uani 1 1 d . . .
N2 N 0.14304(15) 0.3031(2) 0.3014(4) 0.0439(7) Uani 1 1 d . . .
O1 O -0.35717(11) 0.31548(13) 0.7817(3) 0.0309(4) Uani 1 1 d . . .
O2 O -0.38065(11) 0.18103(13) 0.6720(2) 0.0262(4) Uani 1 1 d . . .
O3 O 0.42524(13) 0.36614(14) 0.0980(3) 0.0403(6) Uani 1 1 d . . .
O4 O 0.37085(13) 0.50152(14) 0.1419(3) 0.0414(5) Uani 1 1 d . . .
O5 O 0.54984(13) 0.49836(14) 0.1575(2) 0.0325(4) Uani 1 1 d . . .
O6 O 0.53502(14) 0.61551(14) 0.3131(3) 0.0367(5) Uani 1 1 d . . .
O1W O 0.49726(15) 0.76940(14) 0.0741(3) 0.0363(5) Uani 1 1 d D . .
H2W H 0.515(2) 0.8003(19) 0.000(3) 0.054 Uiso 1 1 d D . .
H1W H 0.478(2) 0.8029(18) 0.142(3) 0.054 Uiso 1 1 d D . .
Cl1 Cl 0.91888(6) 0.95928(6) 0.75570(12) 0.0524(2) Uani 0.519(14) 1 d PDU A 1
O7 O 0.9601(5) 1.0430(5) 0.7695(14) 0.062(3) Uani 0.519(14) 1 d PDU A 1
O8 O 0.9685(8) 0.8878(6) 0.8063(16) 0.147(7) Uani 0.519(14) 1 d PDU A 1
O9 O 0.8834(8) 0.9471(6) 0.5972(9) 0.120(6) Uani 0.519(14) 1 d PDU A 1
O10 O 0.8500(6) 0.9643(7) 0.8755(15) 0.130(6) Uani 0.519(14) 1 d PDU A 1
Cl1' Cl 0.91888(6) 0.95928(6) 0.75570(12) 0.0524(2) Uani 0.481(14) 1 d PD A 2
O7' O 0.9561(8) 1.0420(7) 0.7984(19) 0.120(7) Uani 0.481(14) 1 d PD A 2
O9' O 0.8356(4) 0.9712(5) 0.7013(18) 0.106(6) Uani 0.481(14) 1 d PD A 2
O8' O 0.9243(8) 0.8983(9) 0.8874(14) 0.147(8) Uani 0.481(14) 1 d PD A 2
O10' O 0.9625(8) 0.9202(7) 0.6147(16) 0.145(7) Uani 0.481(14) 1 d PD A 2

loop_
_atom_site_aniso_label
_atom_site_aniso_U_11
_atom_site_aniso_U_22
_atom_site_aniso_U_33
_atom_site_aniso_U_23
_atom_site_aniso_U_13
_atom_site_aniso_U_12
Ag1 0.02535(13) 0.0799(2) 0.07289(19) -0.00088(16) 0.02375(12) -0.01336(13)
Tb1 0.01647(7) 0.01483(8) 0.02358(7) 0.00012(4) 0.00583(4) 0.00088(4)
C1 0.0352(16) 0.036(2) 0.058(2) 0.0037(15) 0.0146(14) -0.0118(14)
C2 0.0310(15) 0.0244(17) 0.0485(17) -0.0027(12) 0.0117(12) -0.0047(12)
C3 0.0197(12) 0.0222(15) 0.0269(12) -0.0027(10) 0.0038(9) -0.0010(10)
C4 0.0238(13) 0.0220(15) 0.0474(16) -0.0006(12) 0.0116(12) -0.0008(11)
C5 0.0253(14) 0.0331(18) 0.0520(17) -0.0011(13) 0.0153(13) 0.0031(12)
C6 0.0178(11) 0.0202(14) 0.0244(11) -0.0011(9) 0.0023(9) 0.0009(9)
C7 0.0339(16) 0.0304(19) 0.072(2) 0.0085(16) 0.0180(16) -0.0079(14)
C8 0.0240(14) 0.0300(18) 0.063(2) 0.0022(15) 0.0156(13) 0.0003(12)
C9 0.0230(13) 0.0244(16) 0.0363(14) -0.0032(11) 0.0106(11) -0.0041(10)
C10 0.0280(14) 0.0245(17) 0.0611(19) 0.0023(14) 0.0122(13) 0.0018(12)
C11 0.0254(15) 0.045(2) 0.074(2) -0.0013(17) 0.0162(16) 0.0028(13)
C12 0.0296(14) 0.0207(16) 0.0414(15) -0.0027(12) 0.0166(12) -0.0040(11)
C13 0.0282(13) 0.0275(16) 0.0256(12) -0.0028(10) 0.0003(10) 0.0010(11)
C14 0.068(3) 0.059(3) 0.052(2) -0.0139(18) -0.0314(19) 0.021(2)
N1 0.0214(11) 0.0453(17) 0.0486(15) 0.0004(12) 0.0126(11) -0.0042(11)
N2 0.0247(12) 0.0479(19) 0.0603(17) -0.0037(14) 0.0172(12) -0.0092(12)
O1 0.0261(9) 0.0234(11) 0.0442(11) -0.0092(8) 0.0142(8) -0.0014(8)
O2 0.0208(9) 0.0238(11) 0.0343(9) -0.0047(8) 0.0051(7) -0.0053(7)
O3 0.0313(11) 0.0225(12) 0.0690(15) 0.0001(10) 0.0301(11) -0.0012(8)
O4 0.0358(11) 0.0206(12) 0.0698(15) -0.0031(10) 0.0289(11) -0.0045(9)
O5 0.0401(11) 0.0256(11) 0.0311(10) -0.0066(8) -0.0094(8) 0.0103(9)
O6 0.0470(13) 0.0323(13) 0.0305(10) -0.0093(8) -0.0047(9) 0.0106(9)
O1W 0.0533(14) 0.0211(11) 0.0357(11) -0.0030(8) 0.0174(10) -0.0087(10)
Cl1 0.0515(5) 0.0438(5) 0.0614(5) -0.0006(4) -0.0049(4) -0.0001(4)
O7 0.044(5) 0.060(7) 0.081(5) -0.013(4) -0.002(4) -0.017(4)
O8 0.186(14) 0.080(8) 0.169(14) -0.033(7) -0.074(10) 0.079(9)
O9 0.183(15) 0.106(9) 0.068(5) 0.010(5) -0.049(7) -0.066(9)
O10 0.111(9) 0.130(9) 0.154(11) -0.015(8) 0.050(8) -0.045(7)
Cl1' 0.0515(5) 0.0438(5) 0.0614(5) -0.0006(4) -0.0049(4) -0.0001(4)
O7' 0.101(10) 0.100(12) 0.164(13) -0.075(9) 0.065(9) -0.057(8)
O9' 0.059(5) 0.055(5) 0.201(16) 0.019(7) -0.041(6) -0.002(4)
O8' 0.159(15) 0.171(15) 0.105(9) 0.089(10) -0.052(9) -0.059(12)
O10' 0.169(14) 0.110(9) 0.164(13) -0.045(9) 0.095(11) 0.006(9)

loop_
_atom_type_symbol
_atom_type_description
_atom_type_scat_dispersion_real
_atom_type_scat_dispersion_imag
_atom_type_scat_source
C C 0.0033 0.0016 'International Tables Vol C Tables 4.2.6.8 and 6.1.1.4'
H H 0.0000 0.0000 'International Tables Vol C Tables 4.2.6.8 and 6.1.1.4'
N N 0.0061 0.0033 'International Tables Vol C Tables 4.2.6.8 and 6.1.1.4'
O O 0.0106 0.0060 'International Tables Vol C Tables 4.2.6.8 and 6.1.1.4'
Ag Ag -0.8971 1.1015 'International Tables Vol C Tables 4.2.6.8 and 6.1.1.4'
Tb Tb -0.1723 4.1537 'International Tables Vol C Tables 4.2.6.8 and 6.1.1.4'
Cl Cl 0.1484 0.1585 'International Tables Vol C Tables 4.2.6.8 and 6.1.1.4'

loop_
_geom_angle_atom_site_label_1
_geom_angle_atom_site_label_2
_geom_angle_atom_site_label_3
_geom_angle
_geom_angle_site_symmetry_1
_geom_angle_site_symmetry_3
N1 Ag1 N2 165.81(11) . .
O2 Tb1 O4 105.48(8) 2 .
O2 Tb1 O3 89.38(8) 2 3_665
O4 Tb1 O3 138.59(7) . 3_665
O2 Tb1 O1 85.33(7) 2 3_566
O4 Tb1 O1 74.43(7) . 3_566
O3 Tb1 O1 146.36(7) 3_665 3_566
O2 Tb1 O5 77.11(7) 2 3_665
O4 Tb1 O5 71.58(8) . 3_665
O3 Tb1 O5 74.66(8) 3_665 3_665
O1 Tb1 O5 135.52(7) 3_566 3_665
O2 Tb1 O1W 78.67(8) 2 .
O4 Tb1 O1W 148.36(7) . .
O3 Tb1 O1W 71.69(7) 3_665 .
O1 Tb1 O1W 74.69(7) 3_566 .
O5 Tb1 O1W 138.34(7) 3_665 .
O2 Tb1 O6 155.30(7) 2 .
O4 Tb1 O6 91.27(9) . .
O3 Tb1 O6 89.74(8) 3_665 .
O1 Tb1 O6 81.81(7) 3_566 .
O5 Tb1 O6 126.23(7) 3_665 .
O1W Tb1 O6 77.64(8) . .
O2 Tb1 O5 149.72(6) 2 .
O4 Tb1 O5 74.06(8) . .
O3 Tb1 O5 74.19(8) 3_665 .
O1 Tb1 O5 122.26(7) 3_566 .
O5 Tb1 O5 74.11(7) 3_665 .
O1W Tb1 O5 118.07(8) . .
O6 Tb1 O5 52.13(6) . .
O2 Tb1 Tb1 114.64(5) 2 3_665
O4 Tb1 Tb1 68.33(5) . 3_665
O3 Tb1 Tb1 70.34(5) 3_665 3_665
O1 Tb1 Tb1 141.14(5) 3_566 3_665
O5 Tb1 Tb1 38.06(5) 3_665 3_665
O1W Tb1 Tb1 139.35(6) . 3_665
O6 Tb1 Tb1 88.18(5) . 3_665
O5 Tb1 Tb1 36.05(4) . 3_665
N1 C1 C2 122.4(3) . .
N1 C1 H1 118.8 . .
C2 C1 H1 118.8 . .
C1 C2 C3 119.3(3) . .
C1 C2 H2 120.4 . .
C3 C2 H2 120.4 . .
C4 C3 C2 118.5(2) . .
C4 C3 C6 121.8(2) . .
C2 C3 C6 119.8(2) . .
C3 C4 C5 119.2(3) . .
C3 C4 H4 120.4 . .
C5 C4 H4 120.4 . .
N1 C5 C4 122.2(3) . .
N1 C5 H5 118.9 . .
C4 C5 H5 118.9 . .
O1 C6 O2 124.4(2) . .
O1 C6 C3 117.9(2) . .
O2 C6 C3 117.6(2) . .
N2 C7 C8 122.1(3) . .
N2 C7 H7 119.0 . .
C8 C7 H7 119.0 . .
C9 C8 C7 119.5(3) . .
C9 C8 H8 120.2 . .
C7 C8 H8 120.2 . .
C8 C9 C10 118.4(3) . .
C8 C9 C12 122.9(3) . .
C10 C9 C12 118.8(3) . .
C9 C10 C11 119.4(3) . .
C9 C10 H10 120.3 . .
C11 C10 H10 120.3 . .
N2 C11 C10 122.4(3) . .
N2 C11 H11 118.8 . .
C10 C11 H11 118.8 . .
O4 C12 O3 126.4(2) . .
O4 C12 C9 117.0(2) . .
O3 C12 C9 116.6(3) . .
O6 C13 O5 118.7(2) . .
O6 C13 C14 122.0(3) . .
O5 C13 C14 119.4(3) . .
C13 C14 H14A 109.5 . .
C13 C14 H14B 109.5 . .
H14A C14 H14B 109.5 . .
C13 C14 H14C 109.5 . .
H14A C14 H14C 109.5 . .
H14B C14 H14C 109.5 . .
C1 N1 C5 118.5(2) . .
C1 N1 Ag1 118.9(2) . .
C5 N1 Ag1 122.6(2) . .
C11 N2 C7 118.3(3) . .
C11 N2 Ag1 116.0(2) . .
C7 N2 Ag1 125.6(2) . .
C6 O1 Tb1 148.83(17) . 3_566
C6 O2 Tb1 138.66(17) . 2_545
C12 O3 Tb1 134.36(18) . 3_665
C12 O4 Tb1 139.40(17) . .
C13 O5 Tb1 160.77(19) . 3_665
C13 O5 Tb1 93.25(16) . .
Tb1 O5 Tb1 105.89(7) 3_665 .
C13 O6 Tb1 95.77(16) . .
Tb1 O1W H2W 126(2) . .
Tb1 O1W H1W 122(2) . .
H2W O1W H1W 106.7(17) . .
O9 Cl1 O8 112.4(5) . .
O9 Cl1 O7 111.5(5) . .
O8 Cl1 O7 113.0(5) . .
O9 Cl1 O10 107.0(5) . .
O8 Cl1 O10 107.0(6) . .
O7 Cl1 O10 105.4(5) . .

loop_
_geom_bond_atom_site_label_1
_geom_bond_atom_site_label_2
_geom_bond_distance
_geom_bond_site_symmetry_2
Ag1 N1 2.154(2) .
Ag1 N2 2.155(2) .
Tb1 O2 2.2990(18) 2
Tb1 O4 2.3212(19) .
Tb1 O3 2.3332(19) 3_665
Tb1 O1 2.3379(17) 3_566
Tb1 O5 2.3762(19) 3_665
Tb1 O1W 2.404(2) .
Tb1 O6 2.439(2) .
Tb1 O5 2.4889(19) .
Tb1 Tb1 3.8834(2) 3_665
C1 N1 1.336(4) .
C1 C2 1.383(4) .
C1 H1 0.9300 .
C2 C3 1.384(4) .
C2 H2 0.9300 .
C3 C4 1.378(4) .
C3 C6 1.505(3) .
C4 C5 1.388(4) .
C4 H4 0.9300 .
C5 N1 1.342(4) .
C5 H5 0.9300 .
C6 O1 1.244(3) .
C6 O2 1.268(3) .
C7 N2 1.342(4) .
C7 C8 1.381(4) .
C7 H7 0.9300 .
C8 C9 1.374(4) .
C8 H8 0.9300 .
C9 C10 1.378(4) .
C9 C12 1.504(4) .
C10 C11 1.379(4) .
C10 H10 0.9300 .
C11 N2 1.334(5) .
C11 H11 0.9300 .
C12 O4 1.244(4) .
C12 O3 1.269(3) .
C13 O6 1.256(3) .
C13 O5 1.262(3) .
C13 C14 1.495(4) .
C14 H14A 0.9600 .
C14 H14B 0.9600 .
C14 H14C 0.9600 .
O1 Tb1 2.3379(17) 3_566
O2 Tb1 2.2990(18) 2_545
O3 Tb1 2.3332(19) 3_665
O5 Tb1 2.3762(19) 3_665
O1W H2W 0.810(10) .
O1W H1W 0.807(10) .
Cl1 O9 1.380(5) .
Cl1 O8 1.390(6) .
Cl1 O7 1.423(6) .
Cl1 O10 1.496(6) .
